data_8106543
loop_
_publ_author_name
'Hu, Jing'
'Wang, Lu-Yao'
'Guo, Xiao-Long'
'Li, Lu'

_publ_section_title
;
 Crystal structure of 1-ferrocenylsulfonyl-1H-imidazo[4,5-b]pyridine,
 C16H13FeN3O2S
;
_journal_issue 3
_journal_name_full 'Zeitschrift f\"ur Kristallographie - New Crystal Structures'
_journal_page_first 383
_journal_page_last 384
_journal_paper_doi 10.1515/ncrs-2016-0278
_journal_volume 232
_journal_year 2017
_chemical_formula_moiety 'C16 H13 Fe N3 O2 S'
_chemical_formula_sum 'C16 H13 Fe N3 O2 S'
_chemical_formula_weight 367.20
_space_group_crystal_system triclinic
_space_group_IT_number 2
_space_group_name_Hall '-P 1'
_space_group_name_H-M_alt 'P -1'
_atom_sites_solution_hydrogens geom
_cell_angle_alpha 102.754(6)
_cell_angle_beta 92.548(7)
_cell_angle_gamma 105.563(6)
_cell_formula_units_Z 4
_cell_length_a 8.1311(9)
_cell_length_b 11.6852(13)
_cell_length_c 17.044(2)
_cell_measurement_reflns_used 5830
_cell_measurement_temperature 296.15
_cell_measurement_theta_max 27.477
_cell_measurement_theta_min 2.471
_cell_volume 1512.3(3)
_computing_cell_refinement 'SAINT v7.68A (Bruker, 2009)'
_computing_data_reduction 'SAINT v7.68A (Bruker, 2009)'
_computing_molecular_graphics 'Olex2 (Dolomanov et al., 2009)'
_computing_publication_material 'Olex2 (Dolomanov et al., 2009)'
_computing_structure_refinement 'ShelXL (Sheldrick, 2015)'
_diffrn_ambient_temperature 296.15
_diffrn_measured_fraction_theta_full 0.989
_diffrn_measured_fraction_theta_max 0.986
_diffrn_measurement_device_type 'Bruker P4'
_diffrn_measurement_method '\w scans'
_diffrn_radiation_monochromator graphite
_diffrn_radiation_type MoK\a
_diffrn_radiation_wavelength 0.71073
_diffrn_reflns_av_R_equivalents 0.0412
_diffrn_reflns_av_unetI/netI 0.0412
_diffrn_reflns_Laue_measured_fraction_full 0.989
_diffrn_reflns_Laue_measured_fraction_max 0.986
_diffrn_reflns_limit_h_max 10
_diffrn_reflns_limit_h_min -10
_diffrn_reflns_limit_k_max 14
_diffrn_reflns_limit_k_min -14
_diffrn_reflns_limit_l_max 20
_diffrn_reflns_limit_l_min -21
_diffrn_reflns_number 19703
_diffrn_reflns_point_group_measured_fraction_full 0.989
_diffrn_reflns_point_group_measured_fraction_max 0.986
_diffrn_reflns_theta_full 25.242
_diffrn_reflns_theta_max 26.372
_diffrn_reflns_theta_min 1.971
_exptl_absorpt_coefficient_mu 1.147
_exptl_absorpt_correction_T_max 0.7456
_exptl_absorpt_correction_T_min 0.6034
_exptl_absorpt_correction_type multi-scan
_exptl_absorpt_process_details
;
SADABS-2008/1 (Bruker,2008) was used for absorption correction.
wR2(int) was 0.1001 before and 0.0474 after correction.
The Ratio of minimum to maximum transmission is 0.8093.
The \l/2 correction factor is 0.0015.
;
_exptl_crystal_colour yellow
_exptl_crystal_colour_primary yellow
_exptl_crystal_density_diffrn 1.613
_exptl_crystal_description block
_exptl_crystal_F_000 752
_exptl_crystal_size_max 0.40
_exptl_crystal_size_mid 0.30
_exptl_crystal_size_min 0.20
_refine_diff_density_max 0.830
_refine_diff_density_min -0.499
_refine_diff_density_rms 0.080
_refine_ls_extinction_coef .
_refine_ls_extinction_method none
_refine_ls_goodness_of_fit_ref 1.019
_refine_ls_hydrogen_treatment constr
_refine_ls_matrix_type full
_refine_ls_number_parameters 415
_refine_ls_number_reflns 6091
_refine_ls_number_restraints 30
_refine_ls_restrained_S_all 1.056
_refine_ls_R_factor_all 0.0619
_refine_ls_R_factor_gt 0.0440
_refine_ls_shift/su_max 0.001
_refine_ls_shift/su_mean 0.000
_refine_ls_structure_factor_coef Fsqd
_refine_ls_weighting_details 'w=1/[\s^2^(Fo^2^)+(0.0788P)^2^+0.4443P] where P=(Fo^2^+2Fc^2^)/3'
_refine_ls_weighting_scheme calc
_refine_ls_wR_factor_gt 0.1158
_refine_ls_wR_factor_ref 0.1307
_reflns_Friedel_coverage 0.000
_reflns_Friedel_fraction_full .
_reflns_Friedel_fraction_max .
_reflns_number_gt 4666
_reflns_number_total 6091
_reflns_threshold_expression 'I > 2\s(I)'
_cod_data_source_file suppl_ncrs-2016-0278_suppl.cif
_cod_data_source_block 1
_cod_database_code 8106543
_shelx_space_group_comment
;
The symmetry employed for this shelxl refinement is uniquely defined
by the following loop, which should always be used as a source of
symmetry information in preference to the above space-group names.
They are only intended as comments.
;
_olex2_refinement_description
;
1. Fixed Uiso
 At 1.2 times of:
  All C(H) groups
2. Rigid body (RIGU) restrains
 C28, C29, C30, C31, C32
 with sigma for 1-2 distances of 0.004 and sigma for 1-3 distances of 0.004
3.a Ternary CH refined with riding coordinates:
 C8(H8), C9(H9), C10(H10), C11(H11), C12(H12), C13(H13), C14(H14), C15(H15),
 C16(H16), C24(H24), C25(H25), C26(H26), C27(H27), C28(H28), C29(H29), C30(H30),
  C31(H31), C32(H32)
3.b Aromatic/amide H refined with riding coordinates:
 C1(H1), C3(H3), C4(H4), C5(H5), C17(H17), C20(H20), C21(H21), C22(H22)
;
_shelx_shelxl_version_number 2014/7
_olex2_submission_special_instructions 'No special instructions were received'

loop_
_space_group_symop_operation_xyz
'x, y, z'
'-x, -y, -z'

loop_
_atom_site_label
_atom_site_type_symbol
_atom_site_fract_x
_atom_site_fract_y
_atom_site_fract_z
_atom_site_U_iso_or_equiv
_atom_site_adp_type
_atom_site_occupancy
_atom_site_site_symmetry_order
_atom_site_calc_flag
_atom_site_refinement_flags_posn
_atom_site_refinement_flags_adp
_atom_site_refinement_flags_occupancy
_atom_site_disorder_assembly
_atom_site_disorder_group
Fe1 Fe 1.19212(5) 0.33355(4) 0.31342(3) 0.03820(14) Uani 1 1 d . . . . .
S1 S 0.85732(10) 0.26505(7) 0.41406(5) 0.0435(2) Uani 1 1 d . . . . .
O1 O 0.9501(3) 0.2775(2) 0.48935(14) 0.0568(6) Uani 1 1 d . . . . .
O2 O 0.7819(3) 0.3565(2) 0.40026(17) 0.0612(7) Uani 1 1 d . . . . .
N1 N 0.6876(3) 0.1392(2) 0.40096(17) 0.0448(6) Uani 1 1 d . . . . .
N2 N 0.4138(4) 0.0219(3) 0.3671(2) 0.0569(7) Uani 1 1 d . . . . .
N3 N 0.8141(4) -0.0066(3) 0.44394(17) 0.0517(7) Uani 1 1 d . . . . .
C1 C 0.5207(4) 0.1266(3) 0.3703(2) 0.0539(8) Uani 1 1 d . . . . .
H1 H 0.4891 0.1889 0.3534 0.065 Uiso 1 1 calc R . . . .
C2 C 0.6836(4) 0.0263(3) 0.41729(19) 0.0433(7) Uani 1 1 d . . . . .
C3 C 0.7673(5) -0.1214(3) 0.4535(2) 0.0596(9) Uani 1 1 d . . . . .
H3 H 0.8525 -0.1513 0.4723 0.072 Uiso 1 1 calc R . . . .
C4 C 0.6012(5) -0.1987(3) 0.4372(2) 0.0618(10) Uani 1 1 d . . . . .
H4 H 0.5789 -0.2770 0.4459 0.074 Uiso 1 1 calc R . . . .
C5 C 0.4688(5) -0.1613(3) 0.4086(2) 0.0577(9) Uani 1 1 d . . . . .
H5 H 0.3566 -0.2121 0.3976 0.069 Uiso 1 1 calc R . . . .
C6 C 0.5118(4) -0.0445(3) 0.3970(2) 0.0470(7) Uani 1 1 d . . . . .
C7 C 0.9712(4) 0.2260(2) 0.33508(18) 0.0369(6) Uani 1 1 d . . . . .
C8 C 0.9489(4) 0.2519(3) 0.25767(19) 0.0441(7) Uani 1 1 d . . . . .
H8 H 0.8679 0.2930 0.2409 0.053 Uiso 1 1 calc R . . . .
C9 C 1.0644(4) 0.2047(3) 0.2095(2) 0.0498(8) Uani 1 1 d . . . . .
H9 H 1.0810 0.2107 0.1538 0.060 Uiso 1 1 calc R . . . .
C10 C 1.1568(4) 0.1515(3) 0.2568(2) 0.0457(7) Uani 1 1 d . . . . .
H10 H 1.2483 0.1150 0.2390 0.055 Uiso 1 1 calc R . . . .
C11 C 1.1003(4) 0.1630(2) 0.33398(18) 0.0383(6) Uani 1 1 d . . . . .
H11 H 1.1411 0.1335 0.3785 0.046 Uiso 1 1 calc R . . . .
C12 C 1.4413(5) 0.4314(4) 0.3124(3) 0.0718(12) Uani 1 1 d . . . . .
H12 H 1.5283 0.3996 0.2843 0.086 Uiso 1 1 calc R . . . .
C13 C 1.4095(4) 0.4305(3) 0.3904(2) 0.0576(9) Uani 1 1 d . . . . .
H13 H 1.4698 0.3979 0.4273 0.069 Uiso 1 1 calc R . . . .
C14 C 1.2767(5) 0.4827(3) 0.4085(3) 0.0674(11) Uani 1 1 d . . . . .
H14 H 1.2288 0.4952 0.4604 0.081 Uiso 1 1 calc R . . . .
C15 C 1.2263(6) 0.5165(3) 0.3390(4) 0.0885(17) Uani 1 1 d . . . . .
H15 H 1.1369 0.5572 0.3338 0.106 Uiso 1 1 calc R . . . .
C16 C 1.3287(8) 0.4837(4) 0.2791(3) 0.0929(18) Uani 1 1 d . . . . .
H16 H 1.3243 0.4971 0.2244 0.112 Uiso 1 1 calc R . . . .
Fe2 Fe 0.85776(6) 0.73437(4) 0.19340(3) 0.04590(15) Uani 1 1 d . . . . .
S2 S 0.75741(10) 0.68109(7) -0.00391(5) 0.04133(19) Uani 1 1 d . . . . .
O3 O 0.9231(3) 0.7328(2) -0.02459(15) 0.0556(6) Uani 1 1 d . . . . .
O4 O 0.6875(3) 0.55166(19) -0.01933(14) 0.0509(6) Uani 1 1 d . . . . .
N4 N 0.6176(3) 0.7246(2) -0.05864(15) 0.0422(6) Uani 1 1 d . . . . .
N5 N 0.3691(4) 0.7106(3) -0.1282(2) 0.0602(8) Uani 1 1 d . . . . .
N6 N 0.7571(4) 0.9421(2) -0.04033(18) 0.0521(7) Uani 1 1 d . . . . .
C17 C 0.4572(5) 0.6530(3) -0.0947(2) 0.0538(9) Uani 1 1 d . . . . .
H17 H 0.4155 0.5706 -0.0949 0.065 Uiso 1 1 calc R . . . .
C18 C 0.4746(4) 0.8305(3) -0.1124(2) 0.0459(7) Uani 1 1 d . . . . .
C19 C 0.6296(4) 0.8422(3) -0.06850(18) 0.0398(7) Uani 1 1 d . . . . .
C20 C 0.7267(5) 1.0416(3) -0.0581(2) 0.0588(9) Uani 1 1 d . . . . .
H20 H 0.8109 1.1160 -0.0397 0.071 Uiso 1 1 calc R . . . .
C21 C 0.5784(5) 1.0408(3) -0.1020(3) 0.0601(9) Uani 1 1 d . . . . .
H21 H 0.5667 1.1134 -0.1122 0.072 Uiso 1 1 calc R . . . .
C22 C 0.4495(5) 0.9348(3) -0.1303(2) 0.0573(9) Uani 1 1 d . . . . .
H22 H 0.3497 0.9327 -0.1601 0.069 Uiso 1 1 calc R . . . .
C23 C 0.7354(4) 0.7501(3) 0.09337(18) 0.0393(6) Uani 1 1 d . . . . .
C24 C 0.6116(4) 0.6974(3) 0.14197(19) 0.0446(7) Uani 1 1 d . . . . .
H24 H 0.5249 0.6175 0.1264 0.053 Uiso 1 1 calc R . . . .
C25 C 0.6383(5) 0.7847(3) 0.2164(2) 0.0543(8) Uani 1 1 d . . . . .
H25 H 0.5750 0.7738 0.2631 0.065 Uiso 1 1 calc R . . . .
C26 C 0.7738(5) 0.8874(3) 0.2149(2) 0.0548(9) Uani 1 1 d . . . . .
H26 H 0.8192 0.9596 0.2600 0.066 Uiso 1 1 calc R . . . .
C27 C 0.8367(4) 0.8691(3) 0.1389(2) 0.0470(8) Uani 1 1 d . . . . .
H27 H 0.9298 0.9263 0.1205 0.056 Uiso 1 1 calc R . . . .
C28 C 1.0276(6) 0.7610(5) 0.2916(3) 0.0795(12) Uani 1 1 d . U . . .
H28 H 1.0485 0.8297 0.3393 0.095 Uiso 1 1 calc R . . . .
C29 C 0.9091(7) 0.6555(6) 0.2829(4) 0.0959(15) Uani 1 1 d . U . . .
H29 H 0.8324 0.6326 0.3232 0.115 Uiso 1 1 calc R . . . .
C30 C 0.9139(7) 0.5808(4) 0.2065(4) 0.1039(18) Uani 1 1 d . U . . .
H30 H 0.8445 0.4960 0.1840 0.125 Uiso 1 1 calc R . . . .
C31 C 1.0497(8) 0.6550(6) 0.1685(3) 0.0969(16) Uani 1 1 d . U . . .
H31 H 1.0910 0.6307 0.1160 0.116 Uiso 1 1 calc R . . . .
C32 C 1.1126(5) 0.7639(4) 0.2269(3) 0.0721(11) Uani 1 1 d . U . . .
H32 H 1.2044 0.8343 0.2206 0.087 Uiso 1 1 calc R . . . .

loop_
_atom_site_aniso_label
_atom_site_aniso_U_11
_atom_site_aniso_U_22
_atom_site_aniso_U_33
_atom_site_aniso_U_23
_atom_site_aniso_U_13
_atom_site_aniso_U_12
Fe1 0.0325(2) 0.0377(2) 0.0413(3) 0.01047(17) -0.00507(18) 0.00558(17)
S1 0.0358(4) 0.0446(4) 0.0457(5) 0.0033(3) 0.0015(3) 0.0110(3)
O1 0.0515(14) 0.0691(15) 0.0388(13) 0.0014(11) -0.0013(10) 0.0094(11)
O2 0.0499(14) 0.0476(12) 0.0858(19) 0.0058(12) 0.0049(13) 0.0222(11)
N1 0.0297(12) 0.0473(14) 0.0565(17) 0.0120(12) 0.0030(11) 0.0101(11)
N2 0.0372(15) 0.0574(17) 0.068(2) 0.0056(14) -0.0045(13) 0.0090(13)
N3 0.0432(15) 0.0671(18) 0.0492(17) 0.0224(14) 0.0037(13) 0.0165(13)
C1 0.0379(17) 0.0575(19) 0.064(2) 0.0084(16) -0.0010(15) 0.0169(15)
C2 0.0389(16) 0.0544(18) 0.0357(17) 0.0103(13) 0.0046(13) 0.0123(14)
C3 0.069(2) 0.068(2) 0.049(2) 0.0266(17) 0.0018(18) 0.0231(19)
C4 0.079(3) 0.0542(19) 0.050(2) 0.0216(16) 0.0083(19) 0.0090(19)
C5 0.060(2) 0.057(2) 0.045(2) 0.0061(15) 0.0049(17) 0.0028(17)
C6 0.0380(16) 0.0531(18) 0.0403(18) 0.0013(13) 0.0068(13) 0.0046(14)
C7 0.0304(14) 0.0406(14) 0.0371(16) 0.0079(11) -0.0024(12) 0.0081(11)
C8 0.0374(16) 0.0446(16) 0.0449(18) 0.0139(13) -0.0118(13) 0.0032(13)
C9 0.0469(18) 0.0589(19) 0.0348(17) 0.0090(14) -0.0011(14) 0.0033(15)
C10 0.0409(17) 0.0458(16) 0.0432(18) 0.0013(13) 0.0034(14) 0.0085(13)
C11 0.0320(14) 0.0386(14) 0.0415(17) 0.0088(12) -0.0031(12) 0.0075(11)
C12 0.044(2) 0.065(2) 0.086(3) 0.004(2) 0.008(2) -0.0090(17)
C13 0.0447(19) 0.0452(17) 0.070(3) 0.0026(16) -0.0205(18) 0.0056(15)
C14 0.057(2) 0.0449(18) 0.077(3) -0.0143(18) -0.001(2) 0.0000(16)
C15 0.058(3) 0.0348(18) 0.161(5) 0.018(2) -0.039(3) 0.0063(17)
C16 0.094(4) 0.072(3) 0.092(4) 0.047(3) -0.021(3) -0.029(3)
Fe2 0.0462(3) 0.0455(3) 0.0420(3) 0.01077(19) -0.0132(2) 0.0092(2)
S2 0.0403(4) 0.0444(4) 0.0369(4) 0.0082(3) -0.0067(3) 0.0112(3)
O3 0.0403(12) 0.0752(16) 0.0517(15) 0.0168(12) 0.0027(10) 0.0163(11)
O4 0.0553(14) 0.0440(11) 0.0499(13) 0.0069(9) -0.0108(11) 0.0143(10)
N4 0.0416(14) 0.0422(13) 0.0386(14) 0.0104(10) -0.0091(11) 0.0070(11)
N5 0.0547(17) 0.0477(15) 0.070(2) 0.0134(14) -0.0240(15) 0.0068(13)
N6 0.0444(15) 0.0477(15) 0.0588(18) 0.0124(13) 0.0000(13) 0.0052(12)
C17 0.054(2) 0.0410(16) 0.058(2) 0.0107(14) -0.0189(16) 0.0044(14)
C18 0.0455(17) 0.0452(16) 0.0460(18) 0.0121(13) -0.0040(14) 0.0117(14)
C19 0.0387(16) 0.0442(16) 0.0360(16) 0.0102(12) 0.0019(13) 0.0107(13)
C20 0.056(2) 0.0428(17) 0.071(3) 0.0145(16) 0.0047(18) 0.0025(15)
C21 0.062(2) 0.0483(18) 0.074(3) 0.0205(17) 0.009(2) 0.0188(17)
C22 0.054(2) 0.0564(19) 0.063(2) 0.0173(17) -0.0052(17) 0.0186(16)
C23 0.0406(16) 0.0384(14) 0.0357(16) 0.0076(11) -0.0061(12) 0.0088(12)
C24 0.0416(17) 0.0492(17) 0.0417(18) 0.0127(13) -0.0055(14) 0.0113(13)
C25 0.063(2) 0.061(2) 0.0393(19) 0.0093(15) -0.0004(16) 0.0204(17)
C26 0.067(2) 0.0519(18) 0.0420(19) 0.0023(14) -0.0088(17) 0.0211(17)
C27 0.0478(18) 0.0398(15) 0.049(2) 0.0107(13) -0.0111(15) 0.0085(13)
C28 0.073(3) 0.100(3) 0.063(3) 0.017(2) -0.023(2) 0.028(2)
C29 0.085(3) 0.114(4) 0.107(4) 0.067(3) -0.014(3) 0.030(3)
C30 0.079(3) 0.053(2) 0.164(5) 0.017(3) -0.075(3) 0.014(2)
C31 0.104(4) 0.140(4) 0.069(3) 0.013(3) -0.016(3) 0.087(3)
C32 0.049(2) 0.081(3) 0.089(3) 0.035(2) -0.010(2) 0.0162(19)

loop_
_atom_type_symbol
_atom_type_description
_atom_type_scat_dispersion_real
_atom_type_scat_dispersion_imag
_atom_type_scat_source
C C 0.0033 0.0016 'International Tables Vol C Tables 4.2.6.8 and 6.1.1.4'
H H 0.0000 0.0000 'International Tables Vol C Tables 4.2.6.8 and 6.1.1.4'
Fe Fe 0.3463 0.8444 'International Tables Vol C Tables 4.2.6.8 and 6.1.1.4'
N N 0.0061 0.0033 'International Tables Vol C Tables 4.2.6.8 and 6.1.1.4'
O O 0.0106 0.0060 'International Tables Vol C Tables 4.2.6.8 and 6.1.1.4'
S S 0.1246 0.1234 'International Tables Vol C Tables 4.2.6.8 and 6.1.1.4'

loop_
_geom_angle_atom_site_label_1
_geom_angle_atom_site_label_2
_geom_angle_atom_site_label_3
_geom_angle
_geom_angle_site_symmetry_1
_geom_angle_site_symmetry_3
C7 Fe1 C8 41.56(12) . .
C7 Fe1 C9 68.27(12) . .
C7 Fe1 C10 68.08(12) . .
C7 Fe1 C11 41.49(11) . .
C7 Fe1 C12 166.92(17) . .
C7 Fe1 C13 129.90(15) . .
C7 Fe1 C14 109.07(15) . .
C7 Fe1 C15 118.40(19) . .
C7 Fe1 C16 151.5(2) . .
C8 Fe1 C9 40.30(14) . .
C8 Fe1 C10 68.17(13) . .
C8 Fe1 C11 69.60(12) . .
C8 Fe1 C12 150.86(17) . .
C8 Fe1 C13 167.27(15) . .
C8 Fe1 C14 128.56(15) . .
C10 Fe1 C9 40.12(13) . .
C11 Fe1 C9 67.95(13) . .
C11 Fe1 C10 39.86(13) . .
C11 Fe1 C13 110.10(14) . .
C12 Fe1 C9 119.02(16) . .
C12 Fe1 C10 109.76(16) . .
C12 Fe1 C11 128.65(16) . .
C12 Fe1 C13 39.03(17) . .
C13 Fe1 C9 152.19(15) . .
C13 Fe1 C10 120.29(13) . .
C14 Fe1 C9 165.86(16) . .
C14 Fe1 C10 153.15(17) . .
C14 Fe1 C11 119.96(16) . .
C14 Fe1 C12 66.63(17) . .
C14 Fe1 C13 39.80(15) . .
C15 Fe1 C8 107.05(15) . .
C15 Fe1 C9 127.38(19) . .
C15 Fe1 C10 165.1(2) . .
C15 Fe1 C11 153.4(2) . .
C15 Fe1 C12 67.09(19) . .
C15 Fe1 C13 67.17(16) . .
C15 Fe1 C14 40.5(2) . .
C15 Fe1 C16 40.4(2) . .
C16 Fe1 C8 116.73(18) . .
C16 Fe1 C9 107.53(18) . .
C16 Fe1 C10 127.9(2) . .
C16 Fe1 C11 165.2(2) . .
C16 Fe1 C12 40.0(2) . .
C16 Fe1 C13 66.88(18) . .
C16 Fe1 C14 67.8(2) . .
O1 S1 O2 121.48(16) . .
O1 S1 N1 106.49(15) . .
O1 S1 C7 111.07(14) . .
O2 S1 N1 103.58(14) . .
O2 S1 C7 109.44(16) . .
N1 S1 C7 102.81(14) . .
C1 N1 S1 126.3(2) . .
C1 N1 C2 105.4(3) . .
C2 N1 S1 128.3(2) . .
C1 N2 C6 104.8(3) . .
C2 N3 C3 112.5(3) . .
N1 C1 H1 122.8 . .
N2 C1 N1 114.5(3) . .
N2 C1 H1 122.8 . .
N1 C2 C6 105.0(3) . .
N3 C2 N1 127.2(3) . .
N3 C2 C6 127.8(3) . .
N3 C3 H3 117.6 . .
N3 C3 C4 124.7(4) . .
C4 C3 H3 117.6 . .
C3 C4 H4 119.5 . .
C5 C4 C3 121.0(3) . .
C5 C4 H4 119.5 . .
C4 C5 H5 121.9 . .
C4 C5 C6 116.2(3) . .
C6 C5 H5 121.9 . .
C2 C6 N2 110.4(3) . .
C5 C6 N2 131.9(3) . .
C5 C6 C2 117.8(3) . .
S1 C7 Fe1 124.74(15) . .
C8 C7 Fe1 70.61(17) . .
C8 C7 S1 124.0(2) . .
C8 C7 C11 108.8(3) . .
C11 C7 Fe1 71.00(16) . .
C11 C7 S1 127.2(2) . .
Fe1 C8 H8 126.6 . .
C7 C8 Fe1 67.83(16) . .
C7 C8 H8 126.6 . .
C9 C8 Fe1 71.31(18) . .
C9 C8 C7 106.8(3) . .
C9 C8 H8 126.6 . .
Fe1 C9 H9 125.8 . .
C8 C9 Fe1 68.38(17) . .
C8 C9 H9 125.8 . .
C8 C9 C10 108.3(3) . .
C10 C9 Fe1 69.74(18) . .
C10 C9 H9 125.8 . .
Fe1 C10 H10 125.4 . .
C9 C10 Fe1 70.15(18) . .
C9 C10 H10 125.4 . .
C11 C10 Fe1 69.17(17) . .
C11 C10 C9 109.2(3) . .
C11 C10 H10 125.4 . .
Fe1 C11 H11 126.6 . .
C7 C11 Fe1 67.50(16) . .
C7 C11 H11 126.6 . .
C10 C11 Fe1 70.96(18) . .
C10 C11 C7 106.8(3) . .
C10 C11 H11 126.6 . .
Fe1 C12 H12 125.5 . .
C13 C12 Fe1 70.6(2) . .
C13 C12 H12 125.5 . .
C13 C12 C16 108.9(4) . .
C16 C12 Fe1 69.4(2) . .
C16 C12 H12 125.5 . .
Fe1 C13 H13 125.6 . .
C12 C13 Fe1 70.4(2) . .
C12 C13 H13 125.6 . .
C12 C13 C14 108.8(4) . .
C14 C13 Fe1 69.7(2) . .
C14 C13 H13 125.6 . .
Fe1 C14 H14 126.4 . .
C13 C14 Fe1 70.5(2) . .
C13 C14 H14 126.4 . .
C13 C14 C15 107.3(4) . .
C15 C14 Fe1 69.2(2) . .
C15 C14 H14 126.4 . .
Fe1 C15 H15 126.1 . .
C14 C15 Fe1 70.2(2) . .
C14 C15 H15 126.1 . .
C16 C15 Fe1 70.0(2) . .
C16 C15 C14 107.8(4) . .
C16 C15 H15 126.1 . .
Fe1 C16 H16 126.4 . .
C12 C16 Fe1 70.6(2) . .
C12 C16 C15 107.3(4) . .
C12 C16 H16 126.4 . .
C15 C16 Fe1 69.6(2) . .
C15 C16 H16 126.4 . .
C23 Fe2 C24 41.37(13) . .
C23 Fe2 C25 67.89(13) . .
C23 Fe2 C26 68.27(13) . .
C23 Fe2 C27 41.64(12) . .
C23 Fe2 C28 164.40(18) . .
C23 Fe2 C29 157.63(19) . .
C23 Fe2 C30 124.72(18) . .
C23 Fe2 C31 112.45(17) . .
C23 Fe2 C32 131.17(17) . .
C24 Fe2 C25 40.24(13) . .
C24 Fe2 C26 68.35(13) . .
C26 Fe2 C25 39.95(15) . .
C27 Fe2 C24 69.89(13) . .
C27 Fe2 C25 68.04(15) . .
C27 Fe2 C26 40.34(14) . .
C27 Fe2 C32 107.35(16) . .
C28 Fe2 C24 150.48(18) . .
C28 Fe2 C25 116.01(18) . .
C28 Fe2 C26 104.43(17) . .
C28 Fe2 C27 124.03(17) . .
C28 Fe2 C32 38.06(19) . .
C29 Fe2 C24 120.46(19) . .
C29 Fe2 C25 106.7(2) . .
C29 Fe2 C26 122.5(2) . .
C29 Fe2 C27 158.6(2) . .
C29 Fe2 C28 37.9(2) . .
C29 Fe2 C31 69.1(2) . .
C29 Fe2 C32 65.2(2) . .
C30 Fe2 C24 111.80(15) . .
C30 Fe2 C25 128.4(2) . .
C30 Fe2 C26 161.8(3) . .
C30 Fe2 C27 157.8(3) . .
C30 Fe2 C28 66.0(2) . .
C30 Fe2 C29 40.6(2) . .
C30 Fe2 C31 42.8(2) . .
C30 Fe2 C32 67.39(18) . .
C31 Fe2 C24 133.59(18) . .
C31 Fe2 C25 170.3(2) . .
C31 Fe2 C26 149.7(2) . .
C31 Fe2 C27 119.1(2) . .
C31 Fe2 C28 66.5(2) . .
C31 Fe2 C32 39.7(2) . .
C32 Fe2 C24 171.13(17) . .
C32 Fe2 C25 147.43(17) . .
C32 Fe2 C26 115.39(17) . .
O3 S2 O4 120.49(15) . .
O3 S2 N4 106.89(14) . .
O3 S2 C23 110.76(15) . .
O4 S2 N4 103.97(13) . .
O4 S2 C23 110.69(15) . .
N4 S2 C23 102.09(14) . .
C17 N4 S2 126.0(2) . .
C17 N4 C19 105.8(2) . .
C19 N4 S2 127.8(2) . .
C17 N5 C18 104.6(3) . .
C19 N6 C20 112.8(3) . .
N4 C17 H17 123.0 . .
N5 C17 N4 114.1(3) . .
N5 C17 H17 123.0 . .
N5 C18 C19 110.7(3) . .
C22 C18 N5 131.8(3) . .
C22 C18 C19 117.5(3) . .
N6 C19 N4 127.3(3) . .
N6 C19 C18 127.8(3) . .
C18 C19 N4 104.8(3) . .
N6 C20 H20 117.7 . .
N6 C20 C21 124.5(3) . .
C21 C20 H20 117.7 . .
C20 C21 H21 119.7 . .
C22 C21 C20 120.6(3) . .
C22 C21 H21 119.7 . .
C18 C22 H22 121.6 . .
C21 C22 C18 116.7(3) . .
C21 C22 H22 121.6 . .
S2 C23 Fe2 125.14(16) . .
C24 C23 Fe2 70.77(17) . .
C24 C23 S2 124.9(2) . .
C24 C23 C27 109.2(3) . .
C27 C23 Fe2 70.38(17) . .
C27 C23 S2 125.9(3) . .
Fe2 C24 H24 127.1 . .
C23 C24 Fe2 67.86(17) . .
C23 C24 H24 127.1 . .
C25 C24 Fe2 70.2(2) . .
C25 C24 C23 105.9(3) . .
C25 C24 H24 127.1 . .
Fe2 C25 H25 125.1 . .
C24 C25 Fe2 69.56(19) . .
C24 C25 H25 125.1 . .
C26 C25 Fe2 69.8(2) . .
C26 C25 C24 109.8(3) . .
C26 C25 H25 125.1 . .
Fe2 C26 H26 125.4 . .
C25 C26 Fe2 70.2(2) . .
C25 C26 H26 125.4 . .
C25 C26 C27 109.1(3) . .
C27 C26 Fe2 69.47(18) . .
C27 C26 H26 125.4 . .
Fe2 C27 H27 127.0 . .
C23 C27 Fe2 67.97(17) . .
C23 C27 H27 127.0 . .
C26 C27 Fe2 70.18(19) . .
C26 C27 C23 106.1(3) . .
C26 C27 H27 127.0 . .
Fe2 C28 H28 124.1 . .
C29 C28 Fe2 70.9(3) . .
C29 C28 H28 124.1 . .
C29 C28 C32 111.8(5) . .
C32 C28 Fe2 71.2(3) . .
C32 C28 H28 124.1 . .
Fe2 C29 H29 125.9 . .
C28 C29 Fe2 71.2(3) . .
C28 C29 H29 125.9 . .
C28 C29 C30 108.2(5) . .
C30 C29 Fe2 69.3(3) . .
C30 C29 H29 125.9 . .
Fe2 C30 H30 127.1 . .
C29 C30 Fe2 70.0(3) . .
C29 C30 H30 127.1 . .
C29 C30 C31 105.8(4) . .
C31 C30 Fe2 69.0(2) . .
C31 C30 H30 127.1 . .
Fe2 C31 H31 128.1 . .
C30 C31 Fe2 68.2(3) . .
C30 C31 H31 128.1 . .
C32 C31 Fe2 70.4(3) . .
C32 C31 C30 103.7(5) . .
C32 C31 H31 128.1 . .
Fe2 C32 H32 124.7 . .
C28 C32 Fe2 70.7(2) . .
C28 C32 C31 110.5(5) . .
C28 C32 H32 124.7 . .
C31 C32 Fe2 69.9(3) . .
C31 C32 H32 124.7 . .

loop_
_geom_bond_atom_site_label_1
_geom_bond_atom_site_label_2
_geom_bond_distance
_geom_bond_site_symmetry_2
Fe1 C7 1.999(3) .
Fe1 C8 2.036(3) .
Fe1 C9 2.074(3) .
Fe1 C10 2.069(3) .
Fe1 C11 2.045(3) .
Fe1 C12 2.045(4) .
Fe1 C13 2.047(3) .
Fe1 C14 2.037(3) .
Fe1 C15 2.024(4) .
Fe1 C16 2.029(4) .
S1 O1 1.418(2) .
S1 O2 1.423(2) .
S1 N1 1.690(3) .
S1 C7 1.716(3) .
N1 C1 1.390(4) .
N1 C2 1.399(4) .
N2 C1 1.286(5) .
N2 C6 1.402(4) .
N3 C2 1.317(4) .
N3 C3 1.341(5) .
C1 H1 0.9300 .
C2 C6 1.402(4) .
C3 H3 0.9300 .
C3 C4 1.385(5) .
C4 H4 0.9300 .
C4 C5 1.374(5) .
C5 H5 0.9300 .
C5 C6 1.376(5) .
C7 C8 1.432(4) .
C7 C11 1.433(4) .
C8 H8 0.9800 .
C8 C9 1.416(5) .
C9 H9 0.9800 .
C9 C10 1.421(5) .
C10 H10 0.9800 .
C10 C11 1.403(5) .
C11 H11 0.9800 .
C12 H12 0.9800 .
C12 C13 1.367(6) .
C12 C16 1.394(7) .
C13 H13 0.9800 .
C13 C14 1.390(5) .
C14 H14 0.9800 .
C14 C15 1.407(7) .
C15 H15 0.9800 .
C15 C16 1.399(8) .
C16 H16 0.9800 .
Fe2 C23 2.004(3) .
Fe2 C24 2.043(3) .
Fe2 C25 2.051(4) .
Fe2 C26 2.046(3) .
Fe2 C27 2.036(3) .
Fe2 C28 2.034(4) .
Fe2 C29 2.031(4) .
Fe2 C30 2.022(4) .
Fe2 C31 2.034(5) .
Fe2 C32 2.040(4) .
S2 O3 1.416(2) .
S2 O4 1.425(2) .
S2 N4 1.687(3) .
S2 C23 1.716(3) .
N4 C17 1.376(4) .
N4 C19 1.400(4) .
N5 C17 1.299(4) .
N5 C18 1.393(4) .
N6 C19 1.314(4) .
N6 C20 1.344(4) .
C17 H17 0.9300 .
C18 C19 1.395(4) .
C18 C22 1.382(5) .
C20 H20 0.9300 .
C20 C21 1.388(5) .
C21 H21 0.9300 .
C21 C22 1.364(5) .
C22 H22 0.9300 .
C23 C24 1.430(4) .
C23 C27 1.437(4) .
C24 H24 0.9800 .
C24 C25 1.408(5) .
C25 H25 0.9800 .
C25 C26 1.400(5) .
C26 H26 0.9800 .
C26 C27 1.408(5) .
C27 H27 0.9800 .
C28 H28 0.9800 .
C28 C29 1.319(7) .
C28 C32 1.329(7) .
C29 H29 0.9800 .
C29 C30 1.407(8) .
C30 H30 0.9800 .
C30 C31 1.480(8) .
C31 H31 0.9800 .
C31 C32 1.385(7) .
C32 H32 0.9800 .

loop_
_geom_torsion_atom_site_label_1
_geom_torsion_atom_site_label_2
_geom_torsion_atom_site_label_3
_geom_torsion_atom_site_label_4
_geom_torsion
_geom_torsion_site_symmetry_1
_geom_torsion_site_symmetry_2
_geom_torsion_site_symmetry_3
_geom_torsion_site_symmetry_4
Fe1 C7 C8 C9 61.0(2) . . . .
Fe1 C7 C11 C10 -60.4(2) . . . .
Fe1 C8 C9 C10 58.4(2) . . . .
Fe1 C9 C10 C11 58.2(2) . . . .
Fe1 C10 C11 C7 58.17(19) . . . .
Fe1 C12 C13 C14 -59.3(2) . . . .
Fe1 C12 C16 C15 60.2(3) . . . .
Fe1 C13 C14 C15 -59.8(2) . . . .
Fe1 C14 C15 C16 -60.2(3) . . . .
Fe1 C15 C16 C12 -60.9(3) . . . .
S1 N1 C1 N2 -179.2(3) . . . .
S1 N1 C2 N3 -2.6(5) . . . .
S1 N1 C2 C6 179.0(2) . . . .
S1 C7 C8 Fe1 119.4(2) . . . .
S1 C7 C8 C9 -179.6(2) . . . .
S1 C7 C11 Fe1 -119.7(2) . . . .
S1 C7 C11 C10 179.9(2) . . . .
O1 S1 N1 C1 139.0(3) . . . .
O1 S1 N1 C2 -41.7(3) . . . .
O1 S1 C7 Fe1 -65.9(2) . . . .
O1 S1 C7 C8 -154.8(2) . . . .
O1 S1 C7 C11 25.7(3) . . . .
O2 S1 N1 C1 9.8(3) . . . .
O2 S1 N1 C2 -170.9(3) . . . .
O2 S1 C7 Fe1 70.9(2) . . . .
O2 S1 C7 C8 -18.0(3) . . . .
O2 S1 C7 C11 162.6(2) . . . .
N1 S1 C7 Fe1 -179.48(17) . . . .
N1 S1 C7 C8 91.6(3) . . . .
N1 S1 C7 C11 -87.8(3) . . . .
N1 C2 C6 N2 1.4(4) . . . .
N1 C2 C6 C5 -178.8(3) . . . .
N3 C2 C6 N2 -177.0(3) . . . .
N3 C2 C6 C5 2.8(5) . . . .
N3 C3 C4 C5 0.5(6) . . . .
C1 N1 C2 N3 176.8(3) . . . .
C1 N1 C2 C6 -1.6(3) . . . .
C1 N2 C6 C2 -0.6(4) . . . .
C1 N2 C6 C5 179.6(4) . . . .
C2 N1 C1 N2 1.4(4) . . . .
C2 N3 C3 C4 0.2(5) . . . .
C3 N3 C2 N1 180.0(3) . . . .
C3 N3 C2 C6 -1.9(5) . . . .
C3 C4 C5 C6 0.3(5) . . . .
C4 C5 C6 N2 178.0(3) . . . .
C4 C5 C6 C2 -1.7(5) . . . .
C6 N2 C1 N1 -0.5(4) . . . .
C7 S1 N1 C1 -104.2(3) . . . .
C7 S1 N1 C2 75.1(3) . . . .
C7 C8 C9 Fe1 -58.79(19) . . . .
C7 C8 C9 C10 -0.4(3) . . . .
C8 C7 C11 Fe1 60.8(2) . . . .
C8 C7 C11 C10 0.4(3) . . . .
C8 C9 C10 Fe1 -57.6(2) . . . .
C8 C9 C10 C11 0.7(4) . . . .
C9 C10 C11 Fe1 -58.8(2) . . . .
C9 C10 C11 C7 -0.7(3) . . . .
C11 C7 C8 Fe1 -61.04(19) . . . .
C11 C7 C8 C9 0.0(3) . . . .
C12 C13 C14 Fe1 59.8(3) . . . .
C12 C13 C14 C15 0.0(4) . . . .
C13 C12 C16 Fe1 -59.7(3) . . . .
C13 C12 C16 C15 0.6(5) . . . .
C13 C14 C15 Fe1 60.6(2) . . . .
C13 C14 C15 C16 0.3(4) . . . .
C14 C15 C16 Fe1 60.4(3) . . . .
C14 C15 C16 C12 -0.5(5) . . . .
C16 C12 C13 Fe1 59.0(3) . . . .
C16 C12 C13 C14 -0.4(4) . . . .
Fe2 C23 C24 C25 60.3(2) . . . .
Fe2 C23 C27 C26 -60.2(2) . . . .
Fe2 C24 C25 C26 58.3(3) . . . .
Fe2 C25 C26 C27 58.7(2) . . . .
Fe2 C26 C27 C23 58.7(2) . . . .
Fe2 C28 C29 C30 59.7(3) . . . .
Fe2 C28 C32 C31 -58.7(3) . . . .
Fe2 C29 C30 C31 60.1(3) . . . .
Fe2 C30 C31 C32 61.9(3) . . . .
Fe2 C31 C32 C28 59.2(3) . . . .
S2 N4 C17 N5 175.0(3) . . . .
S2 N4 C19 N6 3.8(5) . . . .
S2 N4 C19 C18 -174.4(2) . . . .
S2 C23 C24 Fe2 120.0(2) . . . .
S2 C23 C24 C25 -179.7(2) . . . .
S2 C23 C27 Fe2 -119.8(2) . . . .
S2 C23 C27 C26 -179.9(2) . . . .
O3 S2 N4 C17 140.7(3) . . . .
O3 S2 N4 C19 -48.0(3) . . . .
O3 S2 C23 Fe2 -68.8(2) . . . .
O3 S2 C23 C24 -158.8(3) . . . .
O3 S2 C23 C27 21.4(3) . . . .
O4 S2 N4 C17 12.2(3) . . . .
O4 S2 N4 C19 -176.5(3) . . . .
O4 S2 C23 Fe2 67.5(2) . . . .
O4 S2 C23 C24 -22.5(3) . . . .
O4 S2 C23 C27 157.7(3) . . . .
N4 S2 C23 Fe2 177.69(17) . . . .
N4 S2 C23 C24 87.7(3) . . . .
N4 S2 C23 C27 -92.1(3) . . . .
N5 C18 C19 N4 0.9(4) . . . .
N5 C18 C19 N6 -177.3(3) . . . .
N5 C18 C22 C21 176.7(4) . . . .
N6 C20 C21 C22 0.4(6) . . . .
C17 N4 C19 N6 176.5(3) . . . .
C17 N4 C19 C18 -1.7(3) . . . .
C17 N5 C18 C19 0.3(4) . . . .
C17 N5 C18 C22 -177.5(4) . . . .
C18 N5 C17 N4 -1.5(4) . . . .
C19 N4 C17 N5 2.1(4) . . . .
C19 N6 C20 C21 -0.6(5) . . . .
C19 C18 C22 C21 -1.0(5) . . . .
C20 N6 C19 N4 -177.9(3) . . . .
C20 N6 C19 C18 -0.1(5) . . . .
C20 C21 C22 C18 0.4(6) . . . .
C22 C18 C19 N4 179.1(3) . . . .
C22 C18 C19 N6 0.9(5) . . . .
C23 S2 N4 C17 -103.0(3) . . . .
C23 S2 N4 C19 68.4(3) . . . .
C23 C24 C25 Fe2 -58.8(2) . . . .
C23 C24 C25 C26 -0.4(4) . . . .
C24 C23 C27 Fe2 60.4(2) . . . .
C24 C23 C27 C26 0.2(3) . . . .
C24 C25 C26 Fe2 -58.2(2) . . . .
C24 C25 C26 C27 0.6(4) . . . .
C25 C26 C27 Fe2 -59.2(2) . . . .
C25 C26 C27 C23 -0.5(4) . . . .
C27 C23 C24 Fe2 -60.1(2) . . . .
C27 C23 C24 C25 0.1(3) . . . .
C28 C29 C30 Fe2 -60.9(3) . . . .
C28 C29 C30 C31 -0.8(5) . . . .
C29 C28 C32 Fe2 59.5(3) . . . .
C29 C28 C32 C31 0.8(5) . . . .
C29 C30 C31 Fe2 -60.7(3) . . . .
C29 C30 C31 C32 1.2(4) . . . .
C30 C31 C32 Fe2 -60.4(3) . . . .
C30 C31 C32 C28 -1.2(5) . . . .
C32 C28 C29 Fe2 -59.7(3) . . . .
C32 C28 C29 C30 0.1(5) . . . .
